data_7014828
loop_
_publ_author_name
'Sun, Wen-Hua'
'Shen, Miao'
'Zhang, Wenjuan'
'Huang, Wei'
'Liu, Shaofeng'
'Redshaw, Carl'

_publ_section_title
;
 Methylaluminium 8-quinolinolates: synthesis, characterization and use
 in ring-opening polymerization (ROP) of \e-caprolactone
;
_journal_issue 11
_journal_name_full 'Dalton Transactions'
_journal_page_first 2645
_journal_paper_doi 10.1039/c0dt01207f
_journal_volume 40
_journal_year 2011
_chemical_formula_sum 'C48 H58 Al2 N4 O2'
_chemical_formula_weight 776.94
_chemical_name_systematic
;
?
;
_space_group_IT_number 4
_symmetry_cell_setting monoclinic
_symmetry_space_group_name_Hall 'P 2yb'
_symmetry_space_group_name_H-M 'P 1 21 1'
_atom_sites_solution_hydrogens geom
_atom_sites_solution_primary direct
_atom_sites_solution_secondary difmap
_audit_creation_method SHELXL-97
_cell_angle_alpha 90.00
_cell_angle_beta 103.05(3)
_cell_angle_gamma 90.00
_cell_formula_units_Z 2
_cell_length_a 14.338(3)
_cell_length_b 14.612(3)
_cell_length_c 15.122(3)
_cell_measurement_reflns_used 9738
_cell_measurement_temperature 173(2)
_cell_measurement_theta_max 27.3862
_cell_measurement_theta_min 1.3822
_cell_volume 3086.3(12)
_computing_structure_refinement 'SHELXL-97 (Sheldrick, 1997)'
_computing_structure_solution 'SHELXS-97 (Sheldrick, 1990)'
_diffrn_ambient_temperature 173(2)
_diffrn_measured_fraction_theta_full 0.990
_diffrn_measured_fraction_theta_max 0.990
_diffrn_measurement_device_type 'Bruker P4'
_diffrn_measurement_method '\w scans'
_diffrn_radiation_monochromator graphite
_diffrn_radiation_source 'fine-focus sealed tube'
_diffrn_radiation_type MoK\a
_diffrn_radiation_wavelength 0.71073
_diffrn_reflns_av_R_equivalents 0.0613
_diffrn_reflns_av_sigmaI/netI 0.1157
_diffrn_reflns_limit_h_max 18
_diffrn_reflns_limit_h_min -18
_diffrn_reflns_limit_k_max 17
_diffrn_reflns_limit_k_min -18
_diffrn_reflns_limit_l_max 19
_diffrn_reflns_limit_l_min -19
_diffrn_reflns_number 24947
_diffrn_reflns_theta_full 27.33
_diffrn_reflns_theta_max 27.33
_diffrn_reflns_theta_min 1.38
_exptl_absorpt_coefficient_mu 0.077
_exptl_absorpt_correction_T_max 0.9923
_exptl_absorpt_correction_T_min 0.9825
_exptl_absorpt_correction_type empirical
_exptl_crystal_colour Colorless
_exptl_crystal_density_diffrn 0.836
_exptl_crystal_density_method 'not measured'
_exptl_crystal_description Prism
_exptl_crystal_F_000 832
_exptl_crystal_size_max 0.23
_exptl_crystal_size_mid 0.21
_exptl_crystal_size_min 0.10
_refine_diff_density_max 0.335
_refine_diff_density_min -0.347
_refine_diff_density_rms 0.071
_refine_ls_abs_structure_details 'Flack H D (1983), Acta Cryst. A39, 876-881'
_refine_ls_abs_structure_Flack 0.3(3)
_refine_ls_extinction_method none
_refine_ls_goodness_of_fit_ref 0.985
_refine_ls_hydrogen_treatment constr
_refine_ls_matrix_type full
_refine_ls_number_parameters 517
_refine_ls_number_reflns 13265
_refine_ls_number_restraints 21
_refine_ls_restrained_S_all 0.985
_refine_ls_R_factor_all 0.1245
_refine_ls_R_factor_gt 0.0939
_refine_ls_shift/su_max 0.000
_refine_ls_shift/su_mean 0.000
_refine_ls_structure_factor_coef Fsqd
_refine_ls_weighting_details 'calc w=1/[\s^2^(Fo^2^)+(0.1408P)^2^+0.0000P] where P=(Fo^2^+2Fc^2^)/3'
_refine_ls_weighting_scheme calc
_refine_ls_wR_factor_gt 0.2406
_refine_ls_wR_factor_ref 0.2637
_reflns_number_gt 8288
_reflns_number_total 13265
_reflns_threshold_expression >2sigma(I)
_cod_data_source_file C0DT01207F.TXT
_cod_data_source_block 3
_cod_depositor_comments
;
The following automatic conversions were performed:
'_symmetry_cell_setting' value 'Monoclinic' changed to 'monoclinic'
according to '/home/saulius/struct/CIF-dictionaries/cif_core.dic'
dictionary named 'cif_core.dic' version 2.4.1 from 2010-06-29.

Automatic conversion script
Id: cif_fix_enum 1555 2011-01-17 13:19:09Z saulius 
;
_cod_original_cell_volume 3086.6(11)
_cod_original_sg_symbol_H-M P2(1)
_cod_database_code 7014828

loop_
_symmetry_equiv_pos_as_xyz
'x, y, z'
'-x, y+1/2, -z'

loop_
_atom_site_label
_atom_site_type_symbol
_atom_site_fract_x
_atom_site_fract_y
_atom_site_fract_z
_atom_site_U_iso_or_equiv
_atom_site_adp_type
_atom_site_occupancy
_atom_site_symmetry_multiplicity
_atom_site_calc_flag
_atom_site_refinement_flags
_atom_site_disorder_assembly
_atom_site_disorder_group
Al1A Al 0.24675(9) 0.27582(9) 0.77321(8) 0.0323(3) Uani 1 1 d . . .
N1A N 0.1588(2) 0.2576(3) 0.8744(2) 0.0302(8) Uani 1 1 d . . .
Al1 Al 0.14439(9) 0.25537(10) 0.56879(9) 0.0351(3) Uani 1 1 d . . .
O1A O 0.12415(19) 0.2570(2) 0.69729(18) 0.0332(7) Uani 1 1 d . . .
O1 O 0.2639(2) 0.2823(2) 0.6457(2) 0.0402(8) Uani 1 1 d . . .
N1 N 0.2335(2) 0.2704(3) 0.4704(2) 0.0300(8) Uani 1 1 d . . .
C1A C 0.0479(3) 0.2374(3) 0.7349(3) 0.0246(8) Uani 1 1 d . . .
C1 C 0.3418(3) 0.2974(4) 0.6106(3) 0.0434(12) Uani 1 1 d . . .
N2 N 0.0873(3) 0.2367(2) 0.2481(2) 0.0312(8) Uani 1 1 d . . .
N2A N 0.3038(3) 0.2831(3) 1.0984(3) 0.0396(9) Uani 1 1 d . . .
C2A C -0.0424(4) 0.2217(4) 0.6852(4) 0.0519(14) Uani 1 1 d . . .
H2AB H -0.0546 0.2208 0.6208 0.062 Uiso 1 1 calc R . .
C2 C 0.4310(4) 0.3217(4) 0.6593(3) 0.0431(12) Uani 1 1 d . . .
H2B H 0.4424 0.3264 0.7235 0.052 Uiso 1 1 calc R . .
C3A C -0.1178(3) 0.2067(4) 0.7292(3) 0.0414(11) Uani 1 1 d . . .
H3AA H -0.1801 0.1956 0.6931 0.050 Uiso 1 1 calc R . .
C3 C 0.5060(3) 0.3401(3) 0.6154(3) 0.0383(11) Uani 1 1 d . . .
H3A H 0.5668 0.3586 0.6501 0.046 Uiso 1 1 calc R . .
C4A C -0.1051(3) 0.2075(3) 0.8227(3) 0.0331(10) Uani 1 1 d . . .
H4AA H -0.1567 0.1965 0.8512 0.040 Uiso 1 1 calc R . .
C4 C 0.4918(4) 0.3314(4) 0.5230(4) 0.0518(14) Uani 1 1 d . . .
H4A H 0.5443 0.3401 0.4951 0.062 Uiso 1 1 calc R . .
C5A C -0.0122(3) 0.2254(3) 0.8734(3) 0.0301(9) Uani 1 1 d . . .
C5 C 0.3990(3) 0.3094(3) 0.4671(3) 0.0353(10) Uani 1 1 d . . .
C6 C 0.3762(3) 0.2983(3) 0.3738(3) 0.0342(10) Uani 1 1 d . . .
H6A H 0.4243 0.3066 0.3404 0.041 Uiso 1 1 calc R . .
C6A C 0.0125(4) 0.2298(4) 0.9719(3) 0.0432(12) Uani 1 1 d . . .
H6AA H -0.0360 0.2225 1.0051 0.052 Uiso 1 1 calc R . .
C7 C 0.2856(3) 0.2759(4) 0.3294(3) 0.0378(11) Uani 1 1 d . . .
H7A H 0.2701 0.2697 0.2652 0.045 Uiso 1 1 calc R . .
C7A C 0.1061(3) 0.2447(3) 1.0174(3) 0.0340(10) Uani 1 1 d . . .
H7AA H 0.1226 0.2444 1.0819 0.041 Uiso 1 1 calc R . .
C8A C 0.1803(3) 0.2610(3) 0.9660(3) 0.0317(9) Uani 1 1 d . . .
C8 C 0.2137(3) 0.2615(3) 0.3804(3) 0.0327(9) Uani 1 1 d . . .
C9A C 0.0640(3) 0.2399(3) 0.8292(3) 0.0311(9) Uani 1 1 d . . .
C9 C 0.3245(3) 0.2913(3) 0.5118(3) 0.0334(10) Uani 1 1 d . . .
C10A C 0.2776(3) 0.2850(3) 1.0098(3) 0.0332(10) Uani 1 1 d . . .
H10A H 0.3219 0.3020 0.9746 0.040 Uiso 1 1 calc R . .
C10 C 0.1129(3) 0.2455(3) 0.3311(3) 0.0341(10) Uani 1 1 d . . .
H10B H 0.0654 0.2419 0.3657 0.041 Uiso 1 1 calc R . .
C11 C -0.0122(3) 0.2328(3) 0.2053(3) 0.0263(8) Uani 1 1 d . . .
C11A C 0.3996(3) 0.3151(4) 1.1355(3) 0.0376(11) Uani 1 1 d . . .
C12A C 0.4782(3) 0.2546(4) 1.1561(3) 0.0393(11) Uani 1 1 d . B .
C12 C -0.0651(3) 0.3133(3) 0.1895(3) 0.0300(9) Uani 1 1 d . . .
C13 C -0.1590(4) 0.3150(4) 0.1438(4) 0.0514(13) Uani 1 1 d . . .
H13A H -0.1945 0.3704 0.1364 0.062 Uiso 1 1 calc R . .
C13A C 0.5695(4) 0.2839(4) 1.1959(4) 0.0532(13) Uani 1 1 d . . .
H13B H 0.6216 0.2422 1.2096 0.064 Uiso 1 1 calc R . .
C14 C -0.2044(5) 0.2261(5) 0.1056(4) 0.0641(16) Uani 1 1 d . . .
H14A H -0.2677 0.2246 0.0692 0.077 Uiso 1 1 calc R . .
C14A C 0.5828(4) 0.3775(5) 1.2156(4) 0.0614(16) Uani 1 1 d . . .
H14B H 0.6457 0.4005 1.2376 0.074 Uiso 1 1 calc R . .
C15 C -0.1504(3) 0.1459(4) 0.1256(3) 0.0414(11) Uani 1 1 d . . .
H15A H -0.1803 0.0891 0.1062 0.050 Uiso 1 1 calc R . .
C15A C 0.5006(4) 0.4407(4) 1.2026(3) 0.0440(12) Uani 1 1 d . . .
H15B H 0.5104 0.5031 1.2199 0.053 Uiso 1 1 calc R . .
C16 C -0.0533(3) 0.1455(3) 0.1733(3) 0.0383(11) Uani 1 1 d . . .
C16A C 0.4107(4) 0.4097(4) 1.1659(3) 0.0433(12) Uani 1 1 d . . .
C17 C -0.0159(3) 0.4076(3) 0.2267(3) 0.0357(10) Uani 1 1 d . . .
H17A H 0.0304 0.3956 0.2857 0.043 Uiso 1 1 calc R . .
C17A C 0.4623(4) 0.1520(4) 1.1321(4) 0.0477(12) Uani 1 1 d D . .
H17B H 0.4040 0.1489 1.0813 0.057 Uiso 1 1 calc R A 1
C18A C 0.3252(4) 0.4720(3) 1.1503(3) 0.0413(11) Uani 1 1 d . . .
H18A H 0.2671 0.4320 1.1396 0.050 Uiso 1 1 calc R . .
C18 C 0.0025(4) 0.0595(4) 0.1934(4) 0.0543(14) Uani 1 1 d . . .
H18B H 0.0724 0.0740 0.2056 0.065 Uiso 1 1 calc R . .
C21 C -0.0877(5) 0.4791(5) 0.2425(5) 0.0698(18) Uani 1 1 d . . .
H21A H -0.0537 0.5354 0.2656 0.105 Uiso 1 1 calc R . .
H21B H -0.1222 0.4558 0.2869 0.105 Uiso 1 1 calc R . .
H21C H -0.1333 0.4920 0.1851 0.105 Uiso 1 1 calc R . .
C21A C 0.4318(14) 0.1127(8) 1.2175(8) 0.090(4) Uani 0.77(3) 1 d PDU B 1
H21D H 0.3623 0.1184 1.2095 0.136 Uiso 0.77(3) 1 calc PR B 1
H21E H 0.4639 0.1469 1.2715 0.136 Uiso 0.77(3) 1 calc PR B 1
H21F H 0.4499 0.0480 1.2250 0.136 Uiso 0.77(3) 1 calc PR B 1
C21' C 0.490(5) 0.106(3) 1.2282(16) 0.102(10) Uani 0.23(3) 1 d PDU B 2
H21G H 0.5593 0.0959 1.2450 0.153 Uiso 0.23(3) 1 calc PR B 2
H21H H 0.4570 0.0469 1.2265 0.153 Uiso 0.23(3) 1 calc PR B 2
H21I H 0.4709 0.1457 1.2731 0.153 Uiso 0.23(3) 1 calc PR B 2
C22 C 0.0390(7) 0.4466(6) 0.1608(6) 0.103(3) Uani 1 1 d . . .
H22A H 0.0693 0.5043 0.1847 0.155 Uiso 1 1 calc R . .
H22B H -0.0051 0.4576 0.1021 0.155 Uiso 1 1 calc R . .
H22C H 0.0884 0.4029 0.1529 0.155 Uiso 1 1 calc R . .
C22A C 0.5432(5) 0.1136(5) 1.0949(5) 0.078(2) Uani 1 1 d . B .
H22D H 0.5462 0.1458 1.0388 0.116 Uiso 1 1 calc R . .
H22E H 0.5322 0.0483 1.0821 0.116 Uiso 1 1 calc R . .
H22F H 0.6038 0.1218 1.1396 0.116 Uiso 1 1 calc R . .
C23 C -0.0236(4) -0.0105(4) 0.1111(4) 0.0554(14) Uani 1 1 d . . .
H23A H -0.0076 0.0166 0.0571 0.083 Uiso 1 1 calc R . .
H23B H -0.0922 -0.0243 0.0985 0.083 Uiso 1 1 calc R . .
H23C H 0.0131 -0.0671 0.1270 0.083 Uiso 1 1 calc R . .
C23A C 0.3140(6) 0.5348(5) 1.0691(4) 0.077(2) Uani 1 1 d . . .
H23D H 0.3135 0.4985 1.0146 0.116 Uiso 1 1 calc R . .
H23E H 0.3676 0.5780 1.0789 0.116 Uiso 1 1 calc R . .
H23F H 0.2537 0.5687 1.0613 0.116 Uiso 1 1 calc R . .
C24 C -0.0221(5) 0.0159(5) 0.2828(4) 0.0655(17) Uani 1 1 d . . .
H24A H -0.0051 0.0594 0.3331 0.098 Uiso 1 1 calc R . .
H24B H 0.0146 -0.0407 0.2985 0.098 Uiso 1 1 calc R . .
H24C H -0.0907 0.0022 0.2712 0.098 Uiso 1 1 calc R . .
C24A C 0.3256(5) 0.5283(4) 1.2370(4) 0.0618(16) Uani 1 1 d . . .
H24D H 0.3308 0.4867 1.2888 0.093 Uiso 1 1 calc R . .
H24E H 0.2661 0.5634 1.2287 0.093 Uiso 1 1 calc R . .
H24F H 0.3803 0.5703 1.2485 0.093 Uiso 1 1 calc R . .
C31A C 0.2873(4) 0.4024(4) 0.8083(4) 0.0438(12) Uani 1 1 d . . .
H31A H 0.3289 0.4247 0.7697 0.066 Uiso 1 1 calc R . .
H31B H 0.3224 0.4034 0.8719 0.066 Uiso 1 1 calc R . .
H31C H 0.2308 0.4418 0.8007 0.066 Uiso 1 1 calc R . .
C31 C 0.1130(4) 0.1235(4) 0.5466(4) 0.0551(14) Uani 1 1 d . . .
H31D H 0.0718 0.1033 0.5864 0.083 Uiso 1 1 calc R . .
H31E H 0.1722 0.0876 0.5594 0.083 Uiso 1 1 calc R . .
H31F H 0.0796 0.1148 0.4831 0.083 Uiso 1 1 calc R . .
C32A C 0.3272(4) 0.1596(4) 0.8131(3) 0.0441(12) Uani 1 1 d . . .
H32A H 0.3742 0.1522 0.7756 0.066 Uiso 1 1 calc R . .
H32B H 0.2849 0.1060 0.8057 0.066 Uiso 1 1 calc R . .
H32C H 0.3605 0.1653 0.8770 0.066 Uiso 1 1 calc R . .
C32 C 0.0610(3) 0.3604(3) 0.5261(3) 0.0366(11) Uani 1 1 d . . .
H32D H 0.0132 0.3663 0.5630 0.055 Uiso 1 1 calc R . .
H32E H 0.0285 0.3510 0.4624 0.055 Uiso 1 1 calc R . .
H32F H 0.0996 0.4163 0.5315 0.055 Uiso 1 1 calc R . .

loop_
_atom_site_aniso_label
_atom_site_aniso_U_11
_atom_site_aniso_U_22
_atom_site_aniso_U_33
_atom_site_aniso_U_23
_atom_site_aniso_U_13
_atom_site_aniso_U_12
Al1A 0.0300(6) 0.0424(8) 0.0250(6) 0.0002(6) 0.0069(5) -0.0030(6)
N1A 0.0341(18) 0.034(2) 0.0254(16) -0.0001(16) 0.0123(14) 0.0018(16)
Al1 0.0321(7) 0.0459(9) 0.0284(6) 0.0002(6) 0.0089(5) -0.0017(6)
O1A 0.0270(14) 0.0443(18) 0.0276(14) -0.0023(14) 0.0047(11) -0.0033(14)
O1 0.0365(17) 0.055(2) 0.0304(15) 0.0010(16) 0.0101(13) 0.0012(16)
N1 0.0314(17) 0.036(2) 0.0232(16) -0.0004(17) 0.0081(13) 0.0014(16)
C1A 0.0221(18) 0.029(2) 0.0228(18) 0.0022(16) 0.0058(15) -0.0011(16)
C1 0.040(3) 0.062(3) 0.033(2) 0.002(2) 0.018(2) -0.004(2)
N2 0.0361(19) 0.035(2) 0.0243(17) -0.0011(15) 0.0099(14) -0.0010(16)
N2A 0.0346(19) 0.053(2) 0.0335(19) 0.0021(19) 0.0118(16) -0.0010(18)
C2A 0.050(3) 0.065(4) 0.038(3) -0.008(3) 0.004(2) -0.007(3)
C2 0.042(3) 0.061(3) 0.028(2) 0.000(2) 0.010(2) -0.007(2)
C3A 0.030(2) 0.050(3) 0.043(3) -0.008(2) 0.005(2) -0.006(2)
C3 0.032(2) 0.050(3) 0.032(2) -0.002(2) 0.0063(19) -0.007(2)
C4A 0.033(2) 0.036(3) 0.031(2) 0.0033(19) 0.0077(18) 0.0002(19)
C4 0.040(3) 0.069(4) 0.051(3) 0.000(3) 0.020(2) -0.009(3)
C5A 0.032(2) 0.035(2) 0.026(2) 0.0011(18) 0.0127(17) -0.0007(18)
C5 0.031(2) 0.042(3) 0.032(2) 0.002(2) 0.0063(18) -0.0043(19)
C6 0.029(2) 0.043(3) 0.031(2) 0.0019(19) 0.0069(18) -0.0031(19)
C6A 0.042(3) 0.049(3) 0.042(3) 0.005(2) 0.018(2) 0.000(2)
C7 0.050(3) 0.045(3) 0.0212(18) 0.002(2) 0.0135(19) 0.001(2)
C7A 0.030(2) 0.041(3) 0.031(2) 0.004(2) 0.0080(17) -0.0001(19)
C8A 0.033(2) 0.039(3) 0.0257(19) -0.001(2) 0.0112(16) 0.0038(19)
C8 0.030(2) 0.041(3) 0.0253(19) 0.006(2) 0.0043(16) -0.004(2)
C9A 0.0265(19) 0.037(2) 0.030(2) 0.0046(18) 0.0072(16) 0.0040(18)
C9 0.030(2) 0.045(3) 0.026(2) -0.0049(19) 0.0087(17) -0.0061(19)
C10A 0.036(2) 0.042(3) 0.0243(19) 0.0002(19) 0.0133(17) 0.001(2)
C10 0.032(2) 0.044(3) 0.027(2) -0.003(2) 0.0096(17) -0.002(2)
C11 0.034(2) 0.030(2) 0.0165(17) 0.0017(15) 0.0073(15) -0.0008(17)
C11A 0.029(2) 0.061(3) 0.025(2) 0.005(2) 0.0089(17) 0.001(2)
C12A 0.042(2) 0.047(3) 0.031(2) 0.002(2) 0.0125(19) 0.000(2)
C12 0.034(2) 0.035(2) 0.0208(19) -0.0012(18) 0.0072(17) 0.0032(18)
C13 0.056(3) 0.054(3) 0.045(3) 0.000(3) 0.013(3) 0.011(3)
C13A 0.040(3) 0.061(4) 0.057(3) 0.001(3) 0.007(2) 0.005(3)
C14 0.056(3) 0.074(4) 0.060(4) 0.005(3) 0.008(3) 0.003(3)
C14A 0.042(3) 0.081(5) 0.058(4) -0.005(3) 0.004(3) -0.003(3)
C15 0.042(3) 0.046(3) 0.034(2) -0.007(2) 0.007(2) -0.010(2)
C15A 0.045(3) 0.041(3) 0.042(3) -0.006(2) 0.001(2) -0.003(2)
C16 0.037(2) 0.048(3) 0.032(2) 0.000(2) 0.0116(19) -0.004(2)
C16A 0.040(3) 0.053(3) 0.037(3) -0.002(2) 0.009(2) -0.002(2)
C17 0.035(2) 0.037(2) 0.032(2) 0.0027(19) 0.0018(19) 0.0011(19)
C17A 0.043(3) 0.057(3) 0.041(3) 0.003(2) 0.008(2) -0.001(2)
C18A 0.042(3) 0.044(3) 0.038(3) -0.001(2) 0.007(2) -0.001(2)
C18 0.053(3) 0.056(4) 0.054(3) -0.002(3) 0.011(3) -0.001(3)
C21 0.085(5) 0.063(4) 0.068(4) -0.012(3) 0.029(4) -0.005(3)
C21A 0.087(8) 0.081(6) 0.106(7) 0.010(5) 0.026(5) -0.024(5)
C21' 0.101(12) 0.096(12) 0.111(12) -0.002(8) 0.028(9) -0.010(9)
C22 0.120(7) 0.092(6) 0.106(7) -0.007(5) 0.044(6) -0.028(5)
C22A 0.098(6) 0.058(4) 0.081(5) -0.005(4) 0.029(4) 0.001(4)
C23 0.062(4) 0.048(3) 0.057(3) 0.000(3) 0.015(3) -0.005(3)
C23A 0.098(6) 0.078(5) 0.061(4) -0.002(4) 0.028(4) 0.001(4)
C24 0.070(4) 0.071(4) 0.057(4) 0.011(3) 0.018(3) 0.013(3)
C24A 0.074(4) 0.060(4) 0.051(3) 0.002(3) 0.014(3) 0.016(3)
C31A 0.042(3) 0.053(3) 0.037(3) 0.009(2) 0.008(2) -0.004(2)
C31 0.053(3) 0.065(4) 0.050(3) -0.005(3) 0.017(3) 0.000(3)
C32A 0.048(3) 0.052(3) 0.034(3) -0.005(2) 0.012(2) 0.000(2)
C32 0.028(2) 0.051(3) 0.029(2) 0.007(2) 0.0026(18) -0.002(2)

loop_
_atom_type_symbol
_atom_type_description
_atom_type_scat_dispersion_real
_atom_type_scat_dispersion_imag
_atom_type_scat_source
C C 0.0033 0.0016 'International Tables Vol C Tables 4.2.6.8 and 6.1.1.4'
H H 0.0000 0.0000 'International Tables Vol C Tables 4.2.6.8 and 6.1.1.4'
N N 0.0061 0.0033 'International Tables Vol C Tables 4.2.6.8 and 6.1.1.4'
O O 0.0106 0.0060 'International Tables Vol C Tables 4.2.6.8 and 6.1.1.4'
Al Al 0.0645 0.0514 'International Tables Vol C Tables 4.2.6.8 and 6.1.1.4'

loop_
_geom_angle_atom_site_label_1
_geom_angle_atom_site_label_2
_geom_angle_atom_site_label_3
_geom_angle
_geom_angle_site_symmetry_1
_geom_angle_site_symmetry_3
_geom_angle_publ_flag
O1A Al1A C31A 118.45(19) . . ?
O1A Al1A O1 73.80(13) . . ?
C31A Al1A O1 97.01(19) . . ?
O1A Al1A C32A 116.05(18) . . ?
C31A Al1A C32A 125.5(2) . . ?
O1 Al1A C32A 97.95(18) . . ?
O1A Al1A N1A 78.76(14) . . ?
C31A Al1A N1A 96.09(19) . . ?
O1 Al1A N1A 152.57(14) . . ?
C32A Al1A N1A 93.85(18) . . ?
C8A N1A C9A 118.6(3) . . ?
C8A N1A Al1A 132.3(3) . . ?
C9A N1A Al1A 109.1(2) . . ?
O1 Al1 C32 116.23(19) . . ?
O1 Al1 C31 116.5(2) . . ?
C32 Al1 C31 127.1(2) . . ?
O1 Al1 O1A 73.32(13) . . ?
C32 Al1 O1A 95.60(17) . . ?
C31 Al1 O1A 95.6(2) . . ?
O1 Al1 N1 78.96(14) . . ?
C32 Al1 N1 95.97(17) . . ?
C31 Al1 N1 97.3(2) . . ?
O1A Al1 N1 152.27(13) . . ?
C1A O1A Al1A 119.8(2) . . ?
C1A O1A Al1 134.0(2) . . ?
Al1A O1A Al1 105.61(14) . . ?
C1 O1 Al1 120.5(3) . . ?
C1 O1 Al1A 132.4(3) . . ?
Al1 O1 Al1A 107.03(16) . . ?
C8 N1 C9 117.2(3) . . ?
C8 N1 Al1 131.6(3) . . ?
C9 N1 Al1 111.1(3) . . ?
C2A C1A O1A 123.7(4) . . ?
C2A C1A C9A 119.1(4) . . ?
O1A C1A C9A 117.1(3) . . ?
O1 C1 C2 125.6(4) . . ?
O1 C1 C9 115.1(4) . . ?
C2 C1 C9 119.2(4) . . ?
C10 N2 C11 120.3(4) . . ?
C10A N2A C11A 114.9(4) . . ?
C1A C2A C3A 120.1(5) . . ?
C1A C2A H2AB 119.9 . . ?
C3A C2A H2AB 119.9 . . ?
C1 C2 C3 120.9(4) . . ?
C1 C2 H2B 119.5 . . ?
C3 C2 H2B 119.5 . . ?
C4A C3A C2A 122.9(4) . . ?
C4A C3A H3AA 118.6 . . ?
C2A C3A H3AA 118.6 . . ?
C4 C3 C2 120.5(4) . . ?
C4 C3 H3A 119.7 . . ?
C2 C3 H3A 119.7 . . ?
C3A C4A C5A 116.7(4) . . ?
C3A C4A H4AA 121.6 . . ?
C5A C4A H4AA 121.6 . . ?
C3 C4 C5 121.5(5) . . ?
C3 C4 H4A 119.3 . . ?
C5 C4 H4A 119.3 . . ?
C4A C5A C9A 120.5(4) . . ?
C4A C5A C6A 123.4(4) . . ?
C9A C5A C6A 116.1(4) . . ?
C6 C5 C9 115.9(4) . . ?
C6 C5 C4 126.7(4) . . ?
C9 C5 C4 117.4(4) . . ?
C7 C6 C5 120.7(4) . . ?
C7 C6 H6A 119.7 . . ?
C5 C6 H6A 119.7 . . ?
C7A C6A C5A 120.2(4) . . ?
C7A C6A H6AA 119.9 . . ?
C5A C6A H6AA 119.9 . . ?
C6 C7 C8 119.4(4) . . ?
C6 C7 H7A 120.3 . . ?
C8 C7 H7A 120.3 . . ?
C6A C7A C8A 120.0(4) . . ?
C6A C7A H7AA 120.0 . . ?
C8A C7A H7AA 120.0 . . ?
N1A C8A C10A 116.9(4) . . ?
N1A C8A C7A 120.7(4) . . ?
C10A C8A C7A 122.4(4) . . ?
N1 C8 C7 121.4(4) . . ?
N1 C8 C10 119.1(4) . . ?
C7 C8 C10 119.2(4) . . ?
C1A C9A N1A 115.0(3) . . ?
C1A C9A C5A 120.7(4) . . ?
N1A C9A C5A 124.3(4) . . ?
N1 C9 C5 125.3(4) . . ?
N1 C9 C1 114.3(4) . . ?
C5 C9 C1 120.4(4) . . ?
N2A C10A C8A 119.2(4) . . ?
N2A C10A H10A 120.4 . . ?
C8A C10A H10A 120.4 . . ?
N2 C10 C8 124.0(4) . . ?
N2 C10 H10B 118.0 . . ?
C8 C10 H10B 118.0 . . ?
C12 C11 N2 119.7(4) . . ?
C12 C11 C16 121.7(4) . . ?
N2 C11 C16 118.5(4) . . ?
C12A C11A N2A 121.8(5) . . ?
C12A C11A C16A 120.0(4) . . ?
N2A C11A C16A 117.3(4) . . ?
C13A C12A C11A 122.2(5) . . ?
C13A C12A C17A 118.6(5) . . ?
C11A C12A C17A 119.1(4) . . ?
C13 C12 C11 122.6(4) . . ?
C13 C12 C17 118.0(4) . . ?
C11 C12 C17 119.4(4) . . ?
C12 C13 C14 117.9(5) . . ?
C12 C13 H13A 121.0 . . ?
C14 C13 H13A 121.0 . . ?
C12A C13A C14A 117.7(5) . . ?
C12A C13A H13B 121.1 . . ?
C14A C13A H13B 121.1 . . ?
C15 C14 C13 117.9(5) . . ?
C15 C14 H14A 121.0 . . ?
C13 C14 H14A 121.0 . . ?
C13A C14A C15A 121.1(5) . . ?
C13A C14A H14B 119.5 . . ?
C15A C14A H14B 119.5 . . ?
C14 C15 C16 123.1(5) . . ?
C14 C15 H15A 118.5 . . ?
C16 C15 H15A 118.5 . . ?
C16A C15A C14A 120.0(5) . . ?
C16A C15A H15B 120.0 . . ?
C14A C15A H15B 120.0 . . ?
C15 C16 C11 116.6(4) . . ?
C15 C16 C18 122.0(4) . . ?
C11 C16 C18 121.4(4) . . ?
C15A C16A C11A 118.2(5) . . ?
C15A C16A C18A 121.8(5) . . ?
C11A C16A C18A 119.9(4) . . ?
C22 C17 C21 108.4(5) . . ?
C22 C17 C12 110.4(5) . . ?
C21 C17 C12 112.8(4) . . ?
C22 C17 H17A 108.4 . . ?
C21 C17 H17A 108.4 . . ?
C12 C17 H17A 108.4 . . ?
C22A C17A C12A 111.3(5) . . ?
C22A C17A C21A 123.7(8) . . ?
C12A C17A C21A 102.5(6) . . ?
C22A C17A C21' 97(3) . . ?
C12A C17A C21' 101.9(18) . . ?
C21A C17A C21' 30(2) . . ?
C22A C17A H17B 106.1 . . ?
C12A C17A H17B 106.1 . . ?
C21A C17A H17B 106.1 . . ?
C21' C17A H17B 133.2 . . ?
C16A C18A C23A 115.4(5) . . ?
C16A C18A C24A 110.0(4) . . ?
C23A C18A C24A 110.2(5) . . ?
C16A C18A H18A 107.0 . . ?
C23A C18A H18A 107.0 . . ?
C24A C18A H18A 107.0 . . ?
C16 C18 C23 111.5(5) . . ?
C16 C18 C24 107.4(5) . . ?
C23 C18 C24 110.2(5) . . ?
C16 C18 H18B 109.3 . . ?
C23 C18 H18B 109.3 . . ?
C24 C18 H18B 109.3 . . ?
C17 C21 H21A 109.5 . . ?
C17 C21 H21B 109.5 . . ?
H21A C21 H21B 109.5 . . ?
C17 C21 H21C 109.5 . . ?
H21A C21 H21C 109.5 . . ?
H21B C21 H21C 109.5 . . ?
C17A C21A H21D 109.5 . . ?
C17A C21A H21E 109.5 . . ?
H21D C21A H21E 109.5 . . ?
C17A C21A H21F 109.5 . . ?
H21D C21A H21F 109.5 . . ?
H21E C21A H21F 109.5 . . ?
C17A C21' H21G 109.5 . . ?
C17A C21' H21H 109.5 . . ?
H21G C21' H21H 109.5 . . ?
C17A C21' H21I 109.5 . . ?
H21G C21' H21I 109.5 . . ?
H21H C21' H21I 109.5 . . ?
C17 C22 H22A 109.5 . . ?
C17 C22 H22B 109.5 . . ?
H22A C22 H22B 109.5 . . ?
C17 C22 H22C 109.5 . . ?
H22A C22 H22C 109.5 . . ?
H22B C22 H22C 109.5 . . ?
C17A C22A H22D 109.5 . . ?
C17A C22A H22E 109.5 . . ?
H22D C22A H22E 109.5 . . ?
C17A C22A H22F 109.5 . . ?
H22D C22A H22F 109.5 . . ?
H22E C22A H22F 109.5 . . ?
C18 C23 H23A 109.5 . . ?
C18 C23 H23B 109.5 . . ?
H23A C23 H23B 109.5 . . ?
C18 C23 H23C 109.5 . . ?
H23A C23 H23C 109.5 . . ?
H23B C23 H23C 109.5 . . ?
C18A C23A H23D 109.5 . . ?
C18A C23A H23E 109.5 . . ?
H23D C23A H23E 109.5 . . ?
C18A C23A H23F 109.5 . . ?
H23D C23A H23F 109.5 . . ?
H23E C23A H23F 109.5 . . ?
C18 C24 H24A 109.5 . . ?
C18 C24 H24B 109.5 . . ?
H24A C24 H24B 109.5 . . ?
C18 C24 H24C 109.5 . . ?
H24A C24 H24C 109.5 . . ?
H24B C24 H24C 109.5 . . ?
C18A C24A H24D 109.5 . . ?
C18A C24A H24E 109.5 . . ?
H24D C24A H24E 109.5 . . ?
C18A C24A H24F 109.5 . . ?
H24D C24A H24F 109.5 . . ?
H24E C24A H24F 109.5 . . ?
Al1A C31A H31A 109.5 . . ?
Al1A C31A H31B 109.5 . . ?
H31A C31A H31B 109.5 . . ?
Al1A C31A H31C 109.5 . . ?
H31A C31A H31C 109.5 . . ?
H31B C31A H31C 109.5 . . ?
Al1 C31 H31D 109.5 . . ?
Al1 C31 H31E 109.5 . . ?
H31D C31 H31E 109.5 . . ?
Al1 C31 H31F 109.5 . . ?
H31D C31 H31F 109.5 . . ?
H31E C31 H31F 109.5 . . ?
Al1A C32A H32A 109.5 . . ?
Al1A C32A H32B 109.5 . . ?
H32A C32A H32B 109.5 . . ?
Al1A C32A H32C 109.5 . . ?
H32A C32A H32C 109.5 . . ?
H32B C32A H32C 109.5 . . ?
Al1 C32 H32D 109.5 . . ?
Al1 C32 H32E 109.5 . . ?
H32D C32 H32E 109.5 . . ?
Al1 C32 H32F 109.5 . . ?
H32D C32 H32F 109.5 . . ?
H32E C32 H32F 109.5 . . ?

loop_
_geom_bond_atom_site_label_1
_geom_bond_atom_site_label_2
_geom_bond_distance
_geom_bond_site_symmetry_2
_geom_bond_publ_flag
Al1A O1A 1.890(3) . ?
Al1A C31A 1.975(6) . ?
Al1A O1 2.001(3) . ?
Al1A C32A 2.065(5) . ?
Al1A N1A 2.208(4) . ?
N1A C8A 1.350(5) . ?
N1A C9A 1.401(5) . ?
Al1 O1 1.882(3) . ?
Al1 C32 1.963(5) . ?
Al1 C31 1.989(6) . ?
Al1 O1A 2.029(3) . ?
Al1 N1 2.181(3) . ?
O1A C1A 1.372(5) . ?
O1 C1 1.359(5) . ?
N1 C8 1.332(5) . ?
N1 C9 1.348(5) . ?
C1A C2A 1.362(6) . ?
C1A C9A 1.393(5) . ?
C1 C2 1.370(7) . ?
C1 C9 1.462(6) . ?
N2 C10 1.232(5) . ?
N2 C11 1.429(5) . ?
N2A C10A 1.308(5) . ?
N2A C11A 1.440(6) . ?
C2A C3A 1.408(7) . ?
C2A H2AB 0.9500 . ?
C2 C3 1.412(6) . ?
C2 H2B 0.9500 . ?
C3A C4A 1.385(6) . ?
C3A H3AA 0.9500 . ?
C3 C4 1.372(7) . ?
C3 H3A 0.9500 . ?
C4A C5A 1.403(6) . ?
C4A H4AA 0.9500 . ?
C4 C5 1.443(7) . ?
C4 H4A 0.9500 . ?
C5A C9A 1.421(6) . ?
C5A C6A 1.452(6) . ?
C5 C6 1.385(6) . ?
C5 C9 1.411(6) . ?
C6 C7 1.361(6) . ?
C6 H6A 0.9500 . ?
C6A C7A 1.380(7) . ?
C6A H6AA 0.9500 . ?
C7 C8 1.436(6) . ?
C7 H7A 0.9500 . ?
C7A C8A 1.472(6) . ?
C7A H7AA 0.9500 . ?
C8A C10A 1.445(6) . ?
C8 C10 1.487(6) . ?
C10A H10A 0.9500 . ?
C10 H10B 0.9500 . ?
C11 C12 1.389(6) . ?
C11 C16 1.442(6) . ?
C11A C12A 1.411(7) . ?
C11A C16A 1.454(7) . ?
C12A C13A 1.380(7) . ?
C12A C17A 1.547(8) . ?
C12 C13 1.369(7) . ?
C12 C17 1.592(6) . ?
C13 C14 1.508(9) . ?
C13 H13A 0.9500 . ?
C13A C14A 1.403(9) . ?
C13A H13B 0.9500 . ?
C14 C15 1.400(8) . ?
C14 H14A 0.9500 . ?
C14A C15A 1.475(8) . ?
C14A H14B 0.9500 . ?
C15 C16 1.417(6) . ?
C15 H15A 0.9500 . ?
C15A C16A 1.361(7) . ?
C15A H15B 0.9500 . ?
C16 C18 1.484(8) . ?
C16A C18A 1.503(7) . ?
C17 C22 1.513(9) . ?
C17 C21 1.523(8) . ?
C17 H17A 1.0000 . ?
C17A C22A 1.507(9) . ?
C17A C21A 1.563(9) . ?
C17A C21' 1.570(13) . ?
C17A H17B 1.0000 . ?
C18A C23A 1.512(8) . ?
C18A C24A 1.547(7) . ?
C18A H18A 1.0000 . ?
C18 C23 1.589(8) . ?
C18 C24 1.604(8) . ?
C18 H18B 1.0000 . ?
C21 H21A 0.9800 . ?
C21 H21B 0.9800 . ?
C21 H21C 0.9800 . ?
C21A H21D 0.9800 . ?
C21A H21E 0.9800 . ?
C21A H21F 0.9800 . ?
C21' H21G 0.9800 . ?
C21' H21H 0.9800 . ?
C21' H21I 0.9800 . ?
C22 H22A 0.9800 . ?
C22 H22B 0.9800 . ?
C22 H22C 0.9800 . ?
C22A H22D 0.9800 . ?
C22A H22E 0.9800 . ?
C22A H22F 0.9800 . ?
C23 H23A 0.9800 . ?
C23 H23B 0.9800 . ?
C23 H23C 0.9800 . ?
C23A H23D 0.9800 . ?
C23A H23E 0.9800 . ?
C23A H23F 0.9800 . ?
C24 H24A 0.9800 . ?
C24 H24B 0.9800 . ?
C24 H24C 0.9800 . ?
C24A H24D 0.9800 . ?
C24A H24E 0.9800 . ?
C24A H24F 0.9800 . ?
C31A H31A 0.9800 . ?
C31A H31B 0.9800 . ?
C31A H31C 0.9800 . ?
C31 H31D 0.9800 . ?
C31 H31E 0.9800 . ?
C31 H31F 0.9800 . ?
C32A H32A 0.9800 . ?
C32A H32B 0.9800 . ?
C32A H32C 0.9800 . ?
C32 H32D 0.9800 . ?
C32 H32E 0.9800 . ?
C32 H32F 0.9800 . ?

loop_
_geom_torsion_atom_site_label_1
_geom_torsion_atom_site_label_2
_geom_torsion_atom_site_label_3
_geom_torsion_atom_site_label_4
_geom_torsion
_geom_torsion_site_symmetry_1
_geom_torsion_site_symmetry_2
_geom_torsion_site_symmetry_3
_geom_torsion_site_symmetry_4
_geom_torsion_publ_flag
O1A Al1A N1A C8A -178.0(4) . . . . ?
C31A Al1A N1A C8A -60.2(4) . . . . ?
O1 Al1A N1A C8A -178.3(4) . . . . ?
C32A Al1A N1A C8A 66.2(4) . . . . ?
O1A Al1A N1A C9A 1.7(3) . . . . ?
C31A Al1A N1A C9A 119.6(3) . . . . ?
O1 Al1A N1A C9A 1.4(5) . . . . ?
C32A Al1A N1A C9A -114.1(3) . . . . ?
C31A Al1A O1A C1A -94.6(3) . . . . ?
O1 Al1A O1A C1A 176.1(3) . . . . ?
C32A Al1A O1A C1A 85.1(3) . . . . ?
N1A Al1A O1A C1A -3.7(3) . . . . ?
C31A Al1A O1A Al1 92.9(2) . . . . ?
O1 Al1A O1A Al1 3.66(16) . . . . ?
C32A Al1A O1A Al1 -87.4(2) . . . . ?
N1A Al1A O1A Al1 -176.19(18) . . . . ?
O1 Al1 O1A C1A -174.8(4) . . . . ?
C32 Al1 O1A C1A 69.5(4) . . . . ?
C31 Al1 O1A C1A -58.8(4) . . . . ?
N1 Al1 O1A C1A -176.3(4) . . . . ?
O1 Al1 O1A Al1A -3.90(17) . . . . ?
C32 Al1 O1A Al1A -119.6(2) . . . . ?
C31 Al1 O1A Al1A 112.1(2) . . . . ?
N1 Al1 O1A Al1A -5.4(4) . . . . ?
C32 Al1 O1 C1 -91.1(4) . . . . ?
C31 Al1 O1 C1 92.9(4) . . . . ?
O1A Al1 O1 C1 -179.1(4) . . . . ?
N1 Al1 O1 C1 0.2(4) . . . . ?
C32 Al1 O1 Al1A 91.8(2) . . . . ?
C31 Al1 O1 Al1A -84.2(3) . . . . ?
O1A Al1 O1 Al1A 3.71(16) . . . . ?
N1 Al1 O1 Al1A -176.98(19) . . . . ?
O1A Al1A O1 C1 179.3(5) . . . . ?
C31A Al1A O1 C1 61.7(5) . . . . ?
C32A Al1A O1 C1 -65.8(5) . . . . ?
N1A Al1A O1 C1 179.7(4) . . . . ?
O1A Al1A O1 Al1 -3.97(17) . . . . ?
C31A Al1A O1 Al1 -121.6(2) . . . . ?
C32A Al1A O1 Al1 110.9(2) . . . . ?
N1A Al1A O1 Al1 -3.6(4) . . . . ?
O1 Al1 N1 C8 178.4(4) . . . . ?
C32 Al1 N1 C8 -65.9(4) . . . . ?
C31 Al1 N1 C8 62.8(5) . . . . ?
O1A Al1 N1 C8 179.9(4) . . . . ?
O1 Al1 N1 C9 -0.6(3) . . . . ?
C32 Al1 N1 C9 115.0(3) . . . . ?
C31 Al1 N1 C9 -116.3(3) . . . . ?
O1A Al1 N1 C9 0.8(5) . . . . ?
Al1A O1A C1A C2A -179.1(4) . . . . ?
Al1 O1A C1A C2A -9.2(7) . . . . ?
Al1A O1A C1A C9A 5.2(5) . . . . ?
Al1 O1A C1A C9A 175.1(3) . . . . ?
Al1 O1 C1 C2 176.6(4) . . . . ?
Al1A O1 C1 C2 -7.0(8) . . . . ?
Al1 O1 C1 C9 0.3(6) . . . . ?
Al1A O1 C1 C9 176.6(3) . . . . ?
O1A C1A C2A C3A -176.7(5) . . . . ?
C9A C1A C2A C3A -1.1(7) . . . . ?
O1 C1 C2 C3 -176.9(5) . . . . ?
C9 C1 C2 C3 -0.7(8) . . . . ?
C1A C2A C3A C4A 0.3(8) . . . . ?
C1 C2 C3 C4 -1.8(8) . . . . ?
C2A C3A C4A C5A 0.8(7) . . . . ?
C2 C3 C4 C5 4.2(8) . . . . ?
C3A C4A C5A C9A -1.2(7) . . . . ?
C3A C4A C5A C6A 179.1(4) . . . . ?
C3 C4 C5 C6 -179.6(5) . . . . ?
C3 C4 C5 C9 -3.9(8) . . . . ?
C9 C5 C6 C7 3.1(7) . . . . ?
C4 C5 C6 C7 178.8(5) . . . . ?
C4A C5A C6A C7A 177.9(4) . . . . ?
C9A C5A C6A C7A -1.9(7) . . . . ?
C5 C6 C7 C8 -1.4(7) . . . . ?
C5A C6A C7A C8A 3.2(7) . . . . ?
C9A N1A C8A C10A -176.3(4) . . . . ?
Al1A N1A C8A C10A 3.5(7) . . . . ?
C9A N1A C8A C7A 1.1(7) . . . . ?
Al1A N1A C8A C7A -179.2(3) . . . . ?
C6A C7A C8A N1A -2.9(7) . . . . ?
C6A C7A C8A C10A 174.3(4) . . . . ?
C9 N1 C8 C7 -1.5(7) . . . . ?
Al1 N1 C8 C7 179.5(3) . . . . ?
C9 N1 C8 C10 -175.4(4) . . . . ?
Al1 N1 C8 C10 5.6(7) . . . . ?
C6 C7 C8 N1 0.5(8) . . . . ?
C6 C7 C8 C10 174.4(5) . . . . ?
C2A C1A C9A N1A -179.2(4) . . . . ?
O1A C1A C9A N1A -3.3(6) . . . . ?
C2A C1A C9A C5A 0.7(7) . . . . ?
O1A C1A C9A C5A 176.5(4) . . . . ?
C8A N1A C9A C1A -179.9(4) . . . . ?
Al1A N1A C9A C1A 0.3(5) . . . . ?
C8A N1A C9A C5A 0.3(7) . . . . ?
Al1A N1A C9A C5A -179.5(4) . . . . ?
C4A C5A C9A C1A 0.5(7) . . . . ?
C6A C5A C9A C1A -179.8(4) . . . . ?
C4A C5A C9A N1A -179.7(4) . . . . ?
C6A C5A C9A N1A 0.1(7) . . . . ?
C8 N1 C9 C5 3.6(7) . . . . ?
Al1 N1 C9 C5 -177.2(4) . . . . ?
C8 N1 C9 C1 -178.3(4) . . . . ?
Al1 N1 C9 C1 0.9(5) . . . . ?
C6 C5 C9 N1 -4.4(7) . . . . ?
C4 C5 C9 N1 179.5(5) . . . . ?
C6 C5 C9 C1 177.6(4) . . . . ?
C4 C5 C9 C1 1.5(7) . . . . ?
O1 C1 C9 N1 -0.8(6) . . . . ?
C2 C1 C9 N1 -177.5(5) . . . . ?
O1 C1 C9 C5 177.4(4) . . . . ?
C2 C1 C9 C5 0.8(7) . . . . ?
C11A N2A C10A C8A -175.3(4) . . . . ?
N1A C8A C10A N2A -175.4(4) . . . . ?
C7A C8A C10A N2A 7.3(7) . . . . ?
C11 N2 C10 C8 -172.2(4) . . . . ?
N1 C8 C10 N2 179.8(5) . . . . ?
C7 C8 C10 N2 5.8(7) . . . . ?
C10 N2 C11 C12 79.4(5) . . . . ?
C10 N2 C11 C16 -105.2(5) . . . . ?
C10A N2A C11A C12A -93.6(5) . . . . ?
C10A N2A C11A C16A 96.8(5) . . . . ?
N2A C11A C12A C13A -176.7(4) . . . . ?
C16A C11A C12A C13A -7.3(7) . . . . ?
N2A C11A C12A C17A 4.2(6) . . . . ?
C16A C11A C12A C17A 173.5(4) . . . . ?
N2 C11 C12 C13 175.8(4) . . . . ?
C16 C11 C12 C13 0.6(7) . . . . ?
N2 C11 C12 C17 -4.9(6) . . . . ?
C16 C11 C12 C17 179.8(4) . . . . ?
C11 C12 C13 C14 -3.0(7) . . . . ?
C17 C12 C13 C14 177.8(5) . . . . ?
C11A C12A C13A C14A -0.3(8) . . . . ?
C17A C12A C13A C14A 178.9(5) . . . . ?
C12 C13 C14 C15 5.2(8) . . . . ?
C12A C13A C14A C15A 6.0(9) . . . . ?
C13 C14 C15 C16 -5.3(8) . . . . ?
C13A C14A C15A C16A -4.0(9) . . . . ?
C14 C15 C16 C11 2.9(7) . . . . ?
C14 C15 C16 C18 -179.8(5) . . . . ?
C12 C11 C16 C15 -0.4(6) . . . . ?
N2 C11 C16 C15 -175.7(4) . . . . ?
C12 C11 C16 C18 -177.7(4) . . . . ?
N2 C11 C16 C18 7.0(6) . . . . ?
C14A C15A C16A C11A -3.6(8) . . . . ?
C14A C15A C16A C18A -179.2(5) . . . . ?
C12A C11A C16A C15A 9.1(7) . . . . ?
N2A C11A C16A C15A 178.9(4) . . . . ?
C12A C11A C16A C18A -175.2(4) . . . . ?
N2A C11A C16A C18A -5.4(7) . . . . ?
C13 C12 C17 C22 -96.7(6) . . . . ?
C11 C12 C17 C22 84.1(6) . . . . ?
C13 C12 C17 C21 24.8(6) . . . . ?
C11 C12 C17 C21 -154.5(5) . . . . ?
C13A C12A C17A C22A -39.7(7) . . . . ?
C11A C12A C17A C22A 139.4(5) . . . . ?
C13A C12A C17A C21A 94.3(9) . . . . ?
C11A C12A C17A C21A -86.5(9) . . . . ?
C13A C12A C17A C21' 63(3) . . . . ?
C11A C12A C17A C21' -118(3) . . . . ?
C15A C16A C18A C23A 76.5(7) . . . . ?
C11A C16A C18A C23A -99.1(6) . . . . ?
C15A C16A C18A C24A -48.9(7) . . . . ?
C11A C16A C18A C24A 135.6(5) . . . . ?
C15 C16 C18 C23 38.2(7) . . . . ?
C11 C16 C18 C23 -144.6(5) . . . . ?
C15 C16 C18 C24 -82.6(6) . . . . ?
C11 C16 C18 C24 94.6(5) . . . . ?
